data_7041307
loop_
_publ_author_name
'Dankert, Fabian'
'Reuter, Kirsten'
'Donsbach, Carsten'
'von H\"anisch, Carsten'

_publ_section_title
;
 A structural study of alkaline earth metal complexes with hybrid
 disila-crown ethers
;
_journal_name_full 'Dalton Trans.'
_journal_paper_doi 10.1039/C6DT04018G
_journal_year 2017
_chemical_formula_moiety 'C12 H28 Br2 Mg O5 Si2'
_chemical_formula_sum 'C12 H28 Br2 Mg O5 Si2'
_chemical_formula_weight 492.65
_chemical_name_systematic
;
 ? 
;
_chemical_properties_physical ', Moisture-sensitive'
_space_group_crystal_system orthorhombic
_space_group_IT_number 61
_space_group_name_Hall '-P 2ac 2ab'
_space_group_name_H-M_alt 'P b c a'
_symmetry_space_group_name_Hall '-P 2ac 2ab'
_symmetry_space_group_name_H-M 'P b c a'
_atom_sites_solution_hydrogens geom
_audit_creation_date 2016-07-27
_audit_creation_method
;
Olex2 1.2
(compiled 2016.02.19 svn.r3266 for OlexSys, GUI svn.r5155)
;
_audit_update_record
;
2016-08-03 deposited with the CCDC.
2016-11-24 downloaded from the CCDC.
;
_cell_angle_alpha 90
_cell_angle_beta 90
_cell_angle_gamma 90
_cell_formula_units_Z 8
_cell_length_a 10.8339(6)
_cell_length_b 14.1089(7)
_cell_length_c 27.7507(14)
_cell_measurement_reflns_used 6117
_cell_measurement_temperature 100.00
_cell_measurement_theta_max 25.191
_cell_measurement_theta_min 2.385
_cell_volume 4241.8(4)
_computing_cell_refinement 'SAINT v8.34A (Bruker, 2013)'
_computing_data_reduction 'SAINT v8.34A (Bruker, 2013)'
_computing_molecular_graphics 'Olex2 (Dolomanov et al., 2009)'
_computing_publication_material 'Olex2 (Dolomanov et al., 2009)'
_computing_structure_refinement 'ShelXL (Sheldrick, 2015)'
_computing_structure_solution 'ShelXS (Sheldrick, 2008)'
_diffrn_ambient_temperature 99.99
_diffrn_detector_area_resol_mean 7.9
_diffrn_detector_type 'CCD area detector'
_diffrn_measured_fraction_theta_full 1.000
_diffrn_measured_fraction_theta_max 0.999
_diffrn_measurement_device 'three-circle diffractometer'
_diffrn_measurement_device_type 'Bruker D8-Quest'
_diffrn_measurement_method '\w and \f scans'
_diffrn_radiation_type MoK\a
_diffrn_radiation_wavelength 0.71073
_diffrn_reflns_av_R_equivalents 0.0724
_diffrn_reflns_av_unetI/netI 0.0445
_diffrn_reflns_Laue_measured_fraction_full 1.000
_diffrn_reflns_Laue_measured_fraction_max 0.999
_diffrn_reflns_limit_h_max 13
_diffrn_reflns_limit_h_min -13
_diffrn_reflns_limit_k_max 15
_diffrn_reflns_limit_k_min -16
_diffrn_reflns_limit_l_max 33
_diffrn_reflns_limit_l_min -33
_diffrn_reflns_number 22357
_diffrn_reflns_point_group_measured_fraction_full 1.000
_diffrn_reflns_point_group_measured_fraction_max 0.999
_diffrn_reflns_theta_full 25.000
_diffrn_reflns_theta_max 25.271
_diffrn_reflns_theta_min 2.385
_exptl_absorpt_coefficient_mu 3.980
_exptl_absorpt_correction_T_max 0.7452
_exptl_absorpt_correction_T_min 0.6223
_exptl_absorpt_correction_type multi-scan
_exptl_absorpt_process_details
;
SADABS-2014/5 (Bruker,2014/5) was used for absorption correction.
wR2(int) was 0.0929 before and 0.0588 after correction.
The Ratio of minimum to maximum transmission is 0.8351.
The \l/2 correction factor is 0.00150.
;
_exptl_crystal_colour colourless
_exptl_crystal_colour_primary colourless
_exptl_crystal_density_diffrn 1.543
_exptl_crystal_density_method 'not measured'
_exptl_crystal_description block
_exptl_crystal_F_000 2000
_exptl_crystal_size_max 0.236
_exptl_crystal_size_mid 0.145
_exptl_crystal_size_min 0.071
_refine_diff_density_max 0.402
_refine_diff_density_min -0.409
_refine_diff_density_rms 0.089
_refine_ls_extinction_method none
_refine_ls_goodness_of_fit_ref 1.023
_refine_ls_hydrogen_treatment constr
_refine_ls_matrix_type full
_refine_ls_number_parameters 203
_refine_ls_number_reflns 3841
_refine_ls_number_restraints 0
_refine_ls_restrained_S_all 1.023
_refine_ls_R_factor_all 0.0522
_refine_ls_R_factor_gt 0.0322
_refine_ls_shift/su_max 0.001
_refine_ls_shift/su_mean 0.000
_refine_ls_structure_factor_coef Fsqd
_refine_ls_weighting_details 'w=1/[\s^2^(Fo^2^)+(0.0116P)^2^+5.0851P] where P=(Fo^2^+2Fc^2^)/3'
_refine_ls_weighting_scheme calc
_refine_ls_wR_factor_gt 0.0510
_refine_ls_wR_factor_ref 0.0553
_reflns_Friedel_coverage 0.000
_reflns_number_gt 3003
_reflns_number_total 3841
_reflns_threshold_expression 'I > 2\s(I)'
_cod_data_source_file c6dt04018g2.cif
_cod_data_source_block compound3
_cod_database_code 7041307
_shelx_space_group_comment
;
The symmetry employed for this shelxl refinement is uniquely defined
by the following loop, which should always be used as a source of
symmetry information in preference to the above space-group names.
They are only intended as comments.
;
_olex2_refinement_description
;
1. Others
 Fixed Uiso: H5A(0.019) H5B(0.019) H8A(0.023) H8B(0.023) H9A(0.018) H9B(0.018)
 H10A(0.024) H10B(0.024) H10C(0.024) H13A(0.017) H13B(0.017) H14A(0.028)
 H14B(0.028) H14C(0.028) H15A(0.019) H15B(0.019) H17A(0.024) H17B(0.024)
 H19A(0.016) H19B(0.016) H21A(0.038) H21B(0.038) H21C(0.038) H22A(0.018)
 H22B(0.018) H23A(0.041) H23B(0.041) H23C(0.041)
 Fixed X: H5A(0.2841) H5B(0.2968) H8A(-0.2167) H8B(-0.3219) H9A(-0.269) H9B(-
 0.2267) H10A(0.1661) H10B(0.2903) H10C(0.2975) H13A(-0.1768) H13B(-0.0632)
 H14A(0.454) H14B(0.4571) H14C(0.4068) H15A(-0.0874) H15B(-0.0638) H17A(-
 0.3309) H17B(-0.3524) H19A(0.021) H19B(-0.0753) H21A(0.2373) H21B(0.1482)
 H21C(0.2777) H22A(0.1045) H22B(0.1799) H23A(0.1419) H23B(0.0219) H23C(0.0219)
 Fixed Y: H5A(0.5574) H5B(0.4606) H8A(0.6807) H8B(0.6709) H9A(0.4253)
 H9B(0.3658) H10A(0.2483) H10B(0.2922) H10C(0.2106) H13A(0.7279) H13B(0.7331)
 H14A(0.346) H14B(0.4115) H14C(0.4534) H15A(0.3333) H15B(0.4445) H17A(0.5051)
 H17B(0.5569) H19A(0.6958) H19B(0.61) H21A(0.4132) H21B(0.3395) H21C(0.3046)
 H22A(0.4834) H22B(0.5809) H23A(0.1515) H23B(0.1857) H23C(0.1856)
 Fixed Z: H5A(0.1848) H5B(0.2148) H8A(0.1083) H8B(0.149) H9A(0.0435)
 H9B(0.0902) H10A(0.1934) H10B(0.2153) H10C(0.1753) H13A(0.2093) H13B(0.1719)
 H14A(0.105) H14B(0.1521) H14C(0.1022) H15A(0.0277) H15B(0.0196) H17A(0.1363)
 H17B(0.0853) H19A(0.2479) H19B(0.2545) H21A(0.0137) H21B(-0.013) H21C(0.0083)
 H22A(0.2503) H22B(0.2568) H23A(0.0716) H23B(0.0428) H23C(0.1005)
;
_shelx_shelxl_version_number 2014/7
_olex2_submission_special_instructions 'No special instructions were received'

loop_
_space_group_symop_operation_xyz
'x, y, z'
'-x+1/2, -y, z+1/2'
'x+1/2, -y+1/2, -z'
'-x, y+1/2, -z+1/2'
'-x, -y, -z'
'x-1/2, y, -z-1/2'
'-x-1/2, y-1/2, z'
'x, -y-1/2, z-1/2'

loop_
_atom_site_label
_atom_site_type_symbol
_atom_site_fract_x
_atom_site_fract_y
_atom_site_fract_z
_atom_site_U_iso_or_equiv
_atom_site_adp_type
_atom_site_occupancy
_atom_site_site_symmetry_order
_atom_site_calc_flag
_atom_site_refinement_flags_posn
Br1 Br 0.08152(3) 0.63431(2) 0.08434(2) 0.01610(9) Uani 1 1 d .
Br2 Br -0.11003(3) 0.37415(2) 0.19394(2) 0.01602(9) Uani 1 1 d .
Si3 Si 0.25245(8) 0.35709(6) 0.13836(3) 0.00979(19) Uani 1 1 d .
Si4 Si 0.13202(8) 0.31955(6) 0.07175(3) 0.0113(2) Uani 1 1 d .
Mg5 Mg -0.01116(9) 0.50450(7) 0.13951(4) 0.0091(2) Uani 1 1 d .
O1 O -0.18219(18) 0.50347(14) 0.09335(7) 0.0119(5) Uani 1 1 d .
O2 O 0.01250(18) 0.39399(14) 0.08053(7) 0.0109(5) Uani 1 1 d .
O3 O 0.05359(18) 0.58548(14) 0.20408(7) 0.0097(5) Uani 1 1 d .
O4 O 0.17519(18) 0.45210(14) 0.15985(7) 0.0105(5) Uani 1 1 d .
C5 C 0.2377(3) 0.5030(2) 0.19826(11) 0.0162(8) Uani 1 1 d .
H5A H 0.2841 0.5574 0.1848 0.019 Uiso 1 1 calc R
H5B H 0.2968 0.4606 0.2148 0.019 Uiso 1 1 calc R
O7 O -0.15997(19) 0.61224(15) 0.16777(7) 0.0130(5) Uani 1 1 d .
C8 C -0.2518(3) 0.6384(2) 0.13320(12) 0.0190(8) Uani 1 1 d .
H8A H -0.2167 0.6807 0.1083 0.023 Uiso 1 1 calc R
H8B H -0.3219 0.6709 0.1490 0.023 Uiso 1 1 calc R
C9 C -0.2029(3) 0.4173(2) 0.06782(11) 0.0147(8) Uani 1 1 d .
H9A H -0.2690 0.4253 0.0435 0.018 Uiso 1 1 calc R
H9B H -0.2267 0.3658 0.0902 0.018 Uiso 1 1 calc R
C10 C 0.2515(3) 0.2664(2) 0.18619(11) 0.0160(8) Uani 1 1 d .
H10A H 0.1661 0.2483 0.1934 0.024 Uiso 1 1 calc GR
H10B H 0.2903 0.2922 0.2153 0.024 Uiso 1 1 calc GR
H10C H 0.2975 0.2106 0.1753 0.024 Uiso 1 1 calc GR
C13 C -0.1103(3) 0.6908(2) 0.19363(11) 0.0140(7) Uani 1 1 d .
H13A H -0.1768 0.7279 0.2093 0.017 Uiso 1 1 calc R
H13B H -0.0632 0.7331 0.1719 0.017 Uiso 1 1 calc R
C14 C 0.4114(3) 0.3967(2) 0.12253(12) 0.0186(8) Uani 1 1 d .
H14A H 0.4540 0.3460 0.1050 0.028 Uiso 1 1 calc GR
H14B H 0.4571 0.4115 0.1521 0.028 Uiso 1 1 calc GR
H14C H 0.4068 0.4534 0.1022 0.028 Uiso 1 1 calc GR
C15 C -0.0829(3) 0.3956(2) 0.04408(11) 0.0162(8) Uani 1 1 d .
H15A H -0.0874 0.3333 0.0277 0.019 Uiso 1 1 calc R
H15B H -0.0638 0.4445 0.0196 0.019 Uiso 1 1 calc R
C17 C -0.2922(3) 0.5460(2) 0.11158(12) 0.0197(8) Uani 1 1 d .
H17A H -0.3309 0.5051 0.1363 0.024 Uiso 1 1 calc R
H17B H -0.3524 0.5569 0.0853 0.024 Uiso 1 1 calc R
C19 C -0.0268(3) 0.6466(2) 0.23069(11) 0.0132(7) Uani 1 1 d .
H19A H 0.0210 0.6958 0.2479 0.016 Uiso 1 1 calc R
H19B H -0.0753 0.6100 0.2545 0.016 Uiso 1 1 calc R
C21 C 0.2078(3) 0.3475(3) 0.01328(11) 0.0256(9) Uani 1 1 d .
H21A H 0.2373 0.4132 0.0137 0.038 Uiso 1 1 calc GR
H21B H 0.1482 0.3395 -0.0130 0.038 Uiso 1 1 calc GR
H21C H 0.2777 0.3046 0.0083 0.038 Uiso 1 1 calc GR
C22 C 0.1428(3) 0.5373(2) 0.23295(11) 0.0148(7) Uani 1 1 d .
H22A H 0.1045 0.4834 0.2503 0.018 Uiso 1 1 calc R
H22B H 0.1799 0.5809 0.2568 0.018 Uiso 1 1 calc R
C23 C 0.0724(3) 0.1960(2) 0.07167(14) 0.0276(9) Uani 1 1 d .
H23A H 0.1419 0.1515 0.0716 0.041 Uiso 1 1 calc GR
H23B H 0.0219 0.1857 0.0428 0.041 Uiso 1 1 calc GR
H23C H 0.0219 0.1856 0.1005 0.041 Uiso 1 1 calc GR

loop_
_atom_site_aniso_label
_atom_site_aniso_U_11
_atom_site_aniso_U_22
_atom_site_aniso_U_33
_atom_site_aniso_U_23
_atom_site_aniso_U_13
_atom_site_aniso_U_12
Br1 0.02083(17) 0.01838(18) 0.00909(15) 0.00127(15) 0.00008(14) -0.00768(16)
Br2 0.02105(17) 0.01378(17) 0.01324(16) 0.00224(15) 0.00183(14) -0.00630(15)
Si3 0.0100(4) 0.0086(5) 0.0108(4) 0.0003(4) -0.0005(4) 0.0000(4)
Si4 0.0110(5) 0.0122(5) 0.0106(4) -0.0025(4) 0.0008(4) 0.0010(4)
Mg5 0.0096(5) 0.0099(5) 0.0079(5) 0.0002(4) -0.0007(4) -0.0004(4)
O1 0.0082(11) 0.0115(12) 0.0160(12) -0.0033(10) -0.0019(9) 0.0010(9)
O2 0.0115(11) 0.0133(12) 0.0080(11) -0.0036(9) -0.0041(9) 0.0025(9)
O3 0.0118(11) 0.0101(11) 0.0073(11) -0.0022(9) -0.0009(9) 0.0012(9)
O4 0.0115(11) 0.0091(12) 0.0110(11) -0.0031(9) -0.0059(9) 0.0027(9)
C5 0.0188(18) 0.0128(17) 0.0171(18) -0.0071(15) -0.0103(15) -0.0004(14)
O7 0.0145(11) 0.0110(12) 0.0134(11) -0.0033(10) -0.0003(9) 0.0006(10)
C8 0.0143(17) 0.023(2) 0.0200(18) -0.0027(17) -0.0013(15) 0.0130(16)
C9 0.0137(17) 0.0130(17) 0.0176(18) -0.0039(14) -0.0086(14) -0.0006(15)
C10 0.0195(19) 0.0154(18) 0.0131(18) -0.0017(15) 0.0010(14) 0.0030(15)
C13 0.0152(17) 0.0104(16) 0.0162(17) -0.0070(15) 0.0071(15) 0.0008(14)
C14 0.0135(17) 0.0178(18) 0.0245(19) 0.0041(15) -0.0007(15) -0.0023(15)
C15 0.0183(18) 0.0176(18) 0.0127(17) -0.0076(14) -0.0097(14) 0.0025(15)
C17 0.0100(17) 0.029(2) 0.0206(19) -0.0054(17) -0.0015(15) 0.0066(16)
C19 0.0138(16) 0.0144(18) 0.0113(16) -0.0049(14) 0.0043(14) -0.0021(14)
C21 0.0177(19) 0.048(3) 0.0107(17) -0.0006(17) 0.0013(15) 0.0089(18)
C22 0.0190(18) 0.0138(18) 0.0117(16) 0.0016(14) -0.0059(14) -0.0024(15)
C23 0.0192(19) 0.0143(19) 0.049(3) -0.0084(17) -0.0109(19) -0.0003(16)

loop_
_atom_type_symbol
_atom_type_description
_atom_type_scat_dispersion_real
_atom_type_scat_dispersion_imag
_atom_type_scat_source
C C 0.0033 0.0016 'International Tables Vol C Tables 4.2.6.8 and 6.1.1.4'
H H 0.0000 0.0000 'International Tables Vol C Tables 4.2.6.8 and 6.1.1.4'
Br Br -0.2901 2.4595 'International Tables Vol C Tables 4.2.6.8 and 6.1.1.4'
Mg Mg 0.0486 0.0363 'International Tables Vol C Tables 4.2.6.8 and 6.1.1.4'
O O 0.0106 0.0060 'International Tables Vol C Tables 4.2.6.8 and 6.1.1.4'
Si Si 0.0817 0.0704 'International Tables Vol C Tables 4.2.6.8 and 6.1.1.4'

loop_
_geom_angle_atom_site_label_1
_geom_angle_atom_site_label_2
_geom_angle_atom_site_label_3
_geom_angle
O4 Si3 Si4 100.57(8)
O4 Si3 C10 107.08(13)
O4 Si3 C14 107.66(13)
C10 Si3 Si4 114.29(11)
C10 Si3 C14 112.54(15)
C14 Si3 Si4 113.56(11)
O2 Si4 Si3 100.05(8)
O2 Si4 C21 109.44(14)
O2 Si4 C23 108.51(14)
C21 Si4 Si3 113.44(12)
C23 Si4 Si3 114.20(12)
C23 Si4 C21 110.55(17)
Br1 Mg5 Br2 178.51(5)
O1 Mg5 Br1 89.28(6)
O1 Mg5 Br2 89.25(6)
O1 Mg5 O2 71.29(8)
O1 Mg5 O7 68.27(8)
O2 Mg5 Br1 90.90(6)
O2 Mg5 Br2 88.84(6)
O2 Mg5 O7 139.52(8)
O3 Mg5 Br1 89.47(6)
O3 Mg5 Br2 91.43(6)
O3 Mg5 O1 135.76(9)
O3 Mg5 O2 152.95(9)
O3 Mg5 O7 67.52(8)
O4 Mg5 Br1 91.90(6)
O4 Mg5 Br2 89.51(6)
O4 Mg5 O1 152.79(9)
O4 Mg5 O2 81.51(8)
O4 Mg5 O3 71.45(8)
O4 Mg5 O7 138.88(9)
O7 Mg5 Br1 90.34(6)
O7 Mg5 Br2 88.92(6)
C9 O1 Mg5 114.68(17)
C9 O1 C17 113.8(2)
C17 O1 Mg5 118.86(18)
Si4 O2 Mg5 128.16(11)
C15 O2 Si4 117.23(17)
C15 O2 Mg5 114.34(16)
C19 O3 Mg5 122.01(17)
C22 O3 Mg5 114.72(17)
C22 O3 C19 114.2(2)
Si3 O4 Mg5 128.64(11)
C5 O4 Si3 114.86(18)
C5 O4 Mg5 116.43(17)
O4 C5 H5A 110.1
O4 C5 H5B 110.1
O4 C5 C22 108.2(2)
H5A C5 H5B 108.4
C22 C5 H5A 110.1
C22 C5 H5B 110.1
C8 O7 Mg5 114.83(17)
C13 O7 Mg5 114.33(17)
C13 O7 C8 113.6(2)
O7 C8 H8A 110.9
O7 C8 H8B 110.9
O7 C8 C17 104.3(3)
H8A C8 H8B 108.9
C17 C8 H8A 110.9
C17 C8 H8B 110.9
O1 C9 H9A 110.8
O1 C9 H9B 110.8
O1 C9 C15 104.9(2)
H9A C9 H9B 108.8
C15 C9 H9A 110.8
C15 C9 H9B 110.8
Si3 C10 H10A 109.5
Si3 C10 H10B 109.5
Si3 C10 H10C 109.5
H10A C10 H10B 109.5
H10A C10 H10C 109.5
H10B C10 H10C 109.5
O7 C13 H13A 110.9
O7 C13 H13B 110.9
O7 C13 C19 104.4(2)
H13A C13 H13B 108.9
C19 C13 H13A 110.9
C19 C13 H13B 110.9
Si3 C14 H14A 109.5
Si3 C14 H14B 109.5
Si3 C14 H14C 109.5
H14A C14 H14B 109.5
H14A C14 H14C 109.5
H14B C14 H14C 109.5
O2 C15 C9 108.5(2)
O2 C15 H15A 110.0
O2 C15 H15B 110.0
C9 C15 H15A 110.0
C9 C15 H15B 110.0
H15A C15 H15B 108.4
O1 C17 C8 105.3(3)
O1 C17 H17A 110.7
O1 C17 H17B 110.7
C8 C17 H17A 110.7
C8 C17 H17B 110.7
H17A C17 H17B 108.8
O3 C19 C13 105.3(2)
O3 C19 H19A 110.7
O3 C19 H19B 110.7
C13 C19 H19A 110.7
C13 C19 H19B 110.7
H19A C19 H19B 108.8
Si4 C21 H21A 109.5
Si4 C21 H21B 109.5
Si4 C21 H21C 109.5
H21A C21 H21B 109.5
H21A C21 H21C 109.5
H21B C21 H21C 109.5
O3 C22 C5 105.0(2)
O3 C22 H22A 110.7
O3 C22 H22B 110.7
C5 C22 H22A 110.7
C5 C22 H22B 110.7
H22A C22 H22B 108.8
Si4 C23 H23A 109.5
Si4 C23 H23B 109.5
Si4 C23 H23C 109.5
H23A C23 H23B 109.5
H23A C23 H23C 109.5
H23B C23 H23C 109.5

loop_
_geom_bond_atom_site_label_1
_geom_bond_atom_site_label_2
_geom_bond_distance
Br1 Mg5 2.5896(11)
Br2 Mg5 2.6099(11)
Si3 Si4 2.3238(12)
Si3 O4 1.689(2)
Si3 C10 1.843(3)
Si3 C14 1.863(3)
Si4 O2 1.685(2)
Si4 C21 1.861(3)
Si4 C23 1.859(3)
Mg5 O1 2.253(2)
Mg5 O2 2.275(2)
Mg5 O3 2.238(2)
Mg5 O4 2.223(2)
Mg5 O7 2.351(2)
O1 C9 1.426(4)
O1 C17 1.428(4)
O2 C15 1.446(3)
O3 C19 1.431(3)
O3 C22 1.428(4)
O4 C5 1.453(3)
C5 H5A 0.9900
C5 H5B 0.9900
C5 C22 1.489(4)
O7 C8 1.431(4)
O7 C13 1.426(3)
C8 H8A 0.9900
C8 H8B 0.9900
C8 C17 1.499(5)
C9 H9A 0.9900
C9 H9B 0.9900
C9 C15 1.489(4)
C10 H10A 0.9800
C10 H10B 0.9800
C10 H10C 0.9800
C13 H13A 0.9900
C13 H13B 0.9900
C13 C19 1.505(4)
C14 H14A 0.9800
C14 H14B 0.9800
C14 H14C 0.9800
C15 H15A 0.9900
C15 H15B 0.9900
C17 H17A 0.9900
C17 H17B 0.9900
C19 H19A 0.9900
C19 H19B 0.9900
C21 H21A 0.9800
C21 H21B 0.9800
C21 H21C 0.9800
C22 H22A 0.9900
C22 H22B 0.9900
C23 H23A 0.9800
C23 H23B 0.9800
C23 H23C 0.9800

loop_
_geom_torsion_atom_site_label_1
_geom_torsion_atom_site_label_2
_geom_torsion_atom_site_label_3
_geom_torsion_atom_site_label_4
_geom_torsion
Si3 Si4 O2 Mg5 3.30(15)
Si3 Si4 O2 C15 176.89(19)
Si3 O4 C5 C22 -143.9(2)
Si4 Si3 O4 Mg5 12.14(15)
Si4 Si3 O4 C5 -170.96(19)
Si4 O2 C15 C9 148.3(2)
Mg5 O1 C9 C15 -49.3(3)
Mg5 O1 C17 C8 44.7(3)
Mg5 O2 C15 C9 -37.2(3)
Mg5 O3 C19 C13 -35.8(3)
Mg5 O3 C22 C5 49.0(3)
Mg5 O4 C5 C22 33.4(3)
Mg5 O7 C8 C17 47.1(3)
Mg5 O7 C13 C19 -51.1(3)
O1 C9 C15 O2 54.8(3)
O4 C5 C22 O3 -51.4(3)
O7 C8 C17 O1 -56.4(3)
O7 C13 C19 O3 52.9(3)
C8 O7 C13 C19 174.5(2)
C9 O1 C17 C8 -175.4(2)
C10 Si3 O4 Mg5 -107.53(17)
C10 Si3 O4 C5 69.4(2)
C13 O7 C8 C17 -178.8(2)
C14 Si3 O4 Mg5 131.22(16)
C14 Si3 O4 C5 -51.9(2)
C17 O1 C9 C15 169.1(3)
C19 O3 C22 C5 -163.2(2)
C21 Si4 O2 Mg5 -116.10(17)
C21 Si4 O2 C15 57.5(2)
C22 O3 C19 C13 178.9(2)
C23 Si4 O2 Mg5 123.19(17)
C23 Si4 O2 C15 -63.2(2)
